data_7240686
loop_
_publ_author_name
'Al-Taie, Zahraa S.'
'Anetts, Simon R.'
'Christensen, Jeppe'
'Coles, Simon J.'
'Horton, Peter N.'
'Evans, Daniel M.'
'Jones, Leigh F.'
'de Kleijne, Frank F. J.'
'Ledbetter, Shaun M.'
'Mehdar, Yassin T. H.'
'Murphy, Patrick J.'
'Wilson, Jack A.'

_publ_section_title
;
 Proline derived guanidine catalysts forge extensive H-bonded
 architectures: a solution and solid state study
;
_journal_issue 38
_journal_name_full 'RSC Advances'
_journal_page_first 22397
_journal_page_last 22416
_journal_paper_doi 10.1039/C9RA07508A
_journal_volume 10
_journal_year 2020
_chemical_absolute_configuration unk
_chemical_formula_moiety 'C21 H26 N4 O'
_chemical_formula_sum 'C21 H26 N4 O'
_chemical_formula_weight 350.46
_space_group_crystal_system monoclinic
_space_group_IT_number 4
_space_group_name_Hall 'P 2yb'
_space_group_name_H-M_alt 'P 1 21 1'
_atom_sites_solution_hydrogens mixed
_audit_creation_method SHELXL-2014/7
_audit_update_record
;
2019-09-10 deposited with the CCDC.	2020-02-25 downloaded from the CCDC.
;
_cell_angle_alpha 90
_cell_angle_beta 106.38(2)
_cell_angle_gamma 90
_cell_formula_units_Z 2
_cell_length_a 8.600(3)
_cell_length_b 9.896(4)
_cell_length_c 11.880(3)
_cell_measurement_reflns_used 3884
_cell_measurement_temperature 100(2)
_cell_measurement_theta_max 30.6454328828
_cell_measurement_theta_min 1.73395988227
_cell_volume 970.0(6)
_computing_cell_refinement 'XIA2 0.4.0.438-g4431aaa, Winter, G. (2010) J. Appl. Cryst. 43'
_computing_data_collection 'GDA http://www.opengda.org/OpenGDA.html'
_computing_data_reduction 'XIA2 0.4.0.438-g4431aaa, Winter, G. (2010) J. Appl. Cryst. 43'
_computing_structure_refinement 'SHELXL-2014/7 (Sheldrick, 2014)'
_computing_structure_solution 'SHELXT Acta Cryst. (2015). A71, 3-8'
_diffrn_ambient_temperature 100(2)
_diffrn_detector 'hybrid pixel detector'
_diffrn_detector_area_resol_mean 5.81
_diffrn_detector_dtime 0.004
_diffrn_detector_type 'Dectris, PILATUS 2M'
_diffrn_measured_fraction_theta_full 0.999
_diffrn_measured_fraction_theta_max 1.000
_diffrn_measurement_device 'three-circle diffractometer'
_diffrn_measurement_device_details
;
custom build fixed Chi diffractometer, Chi=54
;
_diffrn_measurement_method 'profile data from \w-scans'
_diffrn_measurement_specimen_support 'MiTeGen loops'
_diffrn_radiation_collimation 'focusing mirrors and 0.0100 mm pinhole'
_diffrn_radiation_monochromator 'Si 111, double crystal monochromator'
_diffrn_radiation_probe x-ray
_diffrn_radiation_type synchrotron
_diffrn_radiation_wavelength 0.6889
_diffrn_radiation_wavelength_details 'Zr absorption edge'
_diffrn_radiation_wavelength_determination estimated
_diffrn_reflns_av_R_equivalents 0.0907
_diffrn_reflns_av_unetI/netI 0.0672
_diffrn_reflns_Laue_measured_fraction_full 0.999
_diffrn_reflns_Laue_measured_fraction_max 1.000
_diffrn_reflns_limit_h_max 11
_diffrn_reflns_limit_h_min -11
_diffrn_reflns_limit_k_max 12
_diffrn_reflns_limit_k_min -12
_diffrn_reflns_limit_l_max 15
_diffrn_reflns_limit_l_min -15
_diffrn_reflns_number 17850
_diffrn_reflns_point_group_measured_fraction_full 0.997
_diffrn_reflns_point_group_measured_fraction_max 0.996
_diffrn_reflns_theta_full 24.415
_diffrn_reflns_theta_max 26.573
_diffrn_reflns_theta_min 1.732
_diffrn_source synchrotron
_diffrn_source_type 'DLS beamline I19, undulator'
_exptl_absorpt_coefficient_mu 0.072
_exptl_absorpt_correction_T_max 1.00
_exptl_absorpt_correction_T_min 0.998
_exptl_absorpt_correction_type empirical
_exptl_absorpt_process_details
;
CCP4 7.0.017: AIMLESS, version 0.5.27 : 18/05/16
Scaling & analysis of unmerged intensities, 
absorption correction using spherical harmonics
Run via XIA2 0.4.0.438-g4431aaa, 
DIALS 1.dev.489-gd9b5119, DIALS/i19 0.86-g06248aa
;
_exptl_crystal_colour colourless
_exptl_crystal_density_diffrn 1.200
_exptl_crystal_description plate
_exptl_crystal_F_000 376
_exptl_crystal_size_max 0.040
_exptl_crystal_size_mid 0.030
_exptl_crystal_size_min 0.010
_refine_diff_density_max 0.314
_refine_diff_density_min -0.239
_refine_diff_density_rms 0.052
_refine_ls_abs_structure_details
;
 Flack x determined using 1828 quotients [(I+)-(I-)]/[(I+)+(I-)]
 (Parsons, Flack and Wagner, Acta Cryst. B69 (2013) 249-259).
;
_refine_ls_abs_structure_Flack 0.0(6)
_refine_ls_extinction_method none
_refine_ls_goodness_of_fit_ref 1.094
_refine_ls_hydrogen_treatment mixed
_refine_ls_matrix_type full
_refine_ls_number_parameters 245
_refine_ls_number_reflns 4416
_refine_ls_number_restraints 1
_refine_ls_restrained_S_all 1.094
_refine_ls_R_factor_all 0.0508
_refine_ls_R_factor_gt 0.0491
_refine_ls_shift/su_max 0.000
_refine_ls_shift/su_mean 0.000
_refine_ls_structure_factor_coef Fsqd
_refine_ls_weighting_details 'w=1/[\s^2^(Fo^2^)+(0.0672P)^2^+0.0628P] where P=(Fo^2^+2Fc^2^)/3'
_refine_ls_weighting_scheme calc
_refine_ls_wR_factor_gt 0.1291
_refine_ls_wR_factor_ref 0.1311
_reflns_Friedel_coverage 0.882
_reflns_Friedel_fraction_full 0.995
_reflns_Friedel_fraction_max 0.992
_reflns_number_gt 4208
_reflns_number_total 4416
_reflns_threshold_expression 'I > 2\s(I)'
_cod_data_source_file c9ra07508a2.cif
_cod_data_source_block shelx_CCDC2
_cod_depositor_comments 'Adding full bibliography for 7240683--7240703.cif.'
_cod_original_cell_volume 969.9(6)
_cod_original_sg_symbol_H-M 'P 21'
_cod_database_code 7240686
_shelx_space_group_comment
;
The symmetry employed for this shelxl refinement is uniquely defined
by the following loop, which should always be used as a source of
symmetry information in preference to the above space-group names.
They are only intended as comments.
;
_shelx_estimated_absorpt_t_min 0.997
_shelx_estimated_absorpt_t_max 0.999

loop_
_space_group_symop_operation_xyz
'x, y, z'
'-x, y+1/2, -z'

loop_
_atom_site_label
_atom_site_type_symbol
_atom_site_fract_x
_atom_site_fract_y
_atom_site_fract_z
_atom_site_U_iso_or_equiv
_atom_site_adp_type
_atom_site_occupancy
_atom_site_site_symmetry_order
_atom_site_calc_flag
_atom_site_refinement_flags_posn
_atom_site_refinement_flags_adp
_atom_site_refinement_flags_occupancy
_atom_site_disorder_assembly
_atom_site_disorder_group
O1 O 0.0652(2) 0.6239(2) 0.19215(18) 0.0429(5) Uani 1 1 d . . . . .
N1 N 0.2774(2) 0.4774(2) 0.26537(16) 0.0273(4) Uani 1 1 d . . . . .
N2 N 0.3733(2) 0.66446(19) 0.18801(17) 0.0292(4) Uani 1 1 d . . . . .
N3 N 0.5528(2) 0.4905(2) 0.27163(17) 0.0296(4) Uani 1 1 d . . . . .
N4 N 0.0831(2) 0.2800(2) 0.29964(17) 0.0318(4) Uani 1 1 d . . . . .
C9 C 0.4109(2) 0.5429(2) 0.24272(17) 0.0261(4) Uani 1 1 d . . . . .
C10 C 0.4744(3) 0.7537(2) 0.14864(18) 0.0282(4) Uani 1 1 d . . . . .
C8 C 0.1187(3) 0.5168(2) 0.23877(19) 0.0322(5) Uani 1 1 d . . . . .
C16 C 0.5731(2) 0.3626(2) 0.32800(19) 0.0288(4) Uani 1 1 d . . . . .
C15 C 0.6435(3) 0.7444(2) 0.1800(2) 0.0311(4) Uani 1 1 d . . . . .
H15 H 0.6969 0.6764 0.2302 0.037 Uiso 1 1 calc R U . . .
C21 C 0.6148(3) 0.3559(2) 0.4504(2) 0.0325(5) Uani 1 1 d . . . . .
H21 H 0.6287 0.4350 0.4944 0.039 Uiso 1 1 calc R U . . .
C11 C 0.3974(3) 0.8574(2) 0.07355(19) 0.0334(5) Uani 1 1 d . . . . .
H11 H 0.2850 0.8639 0.0522 0.040 Uiso 1 1 calc R U . . .
C20 C 0.6354(3) 0.2313(3) 0.5067(2) 0.0375(5) Uani 1 1 d . . . . .
H20 H 0.6616 0.2273 0.5881 0.045 Uiso 1 1 calc R U . . .
C17 C 0.5583(3) 0.2427(2) 0.2634(2) 0.0328(5) Uani 1 1 d . . . . .
H17 H 0.5340 0.2460 0.1820 0.039 Uiso 1 1 calc R U . . .
C19 C 0.6173(3) 0.1129(3) 0.4420(2) 0.0362(5) Uani 1 1 d . . . . .
H19 H 0.6301 0.0297 0.4799 0.043 Uiso 1 1 calc R U . . .
C14 C 0.7311(3) 0.8386(2) 0.1350(2) 0.0365(5) Uani 1 1 d . . . . .
H14 H 0.8435 0.8323 0.1555 0.044 Uiso 1 1 calc R U . . .
C12 C 0.4865(3) 0.9507(3) 0.0306(2) 0.0382(5) Uani 1 1 d . . . . .
H12 H 0.4340 1.0200 -0.0184 0.046 Uiso 1 1 calc R U . . .
C13 C 0.6549(3) 0.9405(3) 0.0609(2) 0.0388(5) Uani 1 1 d . . . . .
H13 H 0.7152 1.0019 0.0313 0.047 Uiso 1 1 calc R U . . .
C6 C -0.0077(3) 0.4645(3) 0.4001(2) 0.0367(5) Uani 1 1 d . . . . .
H6A H 0.0507 0.5481 0.4248 0.044 Uiso 1 1 calc R U . . .
H6B H -0.1211 0.4783 0.3954 0.044 Uiso 1 1 calc R U . . .
C18 C 0.5800(3) 0.1187(2) 0.3206(2) 0.0357(5) Uani 1 1 d . . . . .
H18 H 0.5695 0.0392 0.2773 0.043 Uiso 1 1 calc R U . . .
C4 C 0.0477(3) 0.2276(3) 0.4063(2) 0.0380(5) Uani 1 1 d . . . . .
H4A H 0.1246 0.1580 0.4432 0.046 Uiso 1 1 calc R U . . .
H4B H -0.0610 0.1906 0.3879 0.046 Uiso 1 1 calc R U . . .
C7 C 0.0116(2) 0.4170(3) 0.2797(2) 0.0327(5) Uani 1 1 d . . . . .
H7 H -0.0951 0.4126 0.2219 0.039 Uiso 1 1 calc R U . . .
C5 C 0.0640(3) 0.3500(3) 0.4847(2) 0.0421(6) Uani 1 1 d . . . . .
H5A H 0.1767 0.3675 0.5256 0.051 Uiso 1 1 calc R U . . .
H5B H 0.0040 0.3378 0.5420 0.051 Uiso 1 1 calc R U . . .
C3 C 0.0275(3) 0.1892(3) 0.1977(2) 0.0412(6) Uani 1 1 d . . . . .
H3 H -0.0905 0.1800 0.1788 0.049 Uiso 1 1 calc R U . . .
C1 C 0.0702(4) 0.2457(4) 0.0904(2) 0.0506(7) Uani 1 1 d . . . . .
H1A H 0.0249 0.3346 0.0733 0.076 Uiso 1 1 calc R U . . .
H1B H 0.0267 0.1876 0.0243 0.076 Uiso 1 1 calc R U . . .
H1C H 0.1859 0.2505 0.1063 0.076 Uiso 1 1 calc R U . . .
C2 C 0.1041(4) 0.0497(3) 0.2266(3) 0.0548(8) Uani 1 1 d . . . . .
H2A H 0.2197 0.0588 0.2557 0.082 Uiso 1 1 calc R U . . .
H2B H 0.0775 -0.0050 0.1571 0.082 Uiso 1 1 calc R U . . .
H2C H 0.0632 0.0075 0.2853 0.082 Uiso 1 1 calc R U . . .
H1 H 0.296(3) 0.400(3) 0.290(2) 0.028(6) Uiso 1 1 d . . . . .
H2 H 0.285(4) 0.690(4) 0.179(3) 0.041(8) Uiso 1 1 d . . . . .

loop_
_atom_site_aniso_label
_atom_site_aniso_U_11
_atom_site_aniso_U_22
_atom_site_aniso_U_33
_atom_site_aniso_U_23
_atom_site_aniso_U_13
_atom_site_aniso_U_12
O1 0.0265(8) 0.0515(11) 0.0511(10) 0.0179(9) 0.0114(7) 0.0070(7)
N1 0.0216(8) 0.0305(9) 0.0301(9) 0.0039(7) 0.0078(7) -0.0010(7)
N2 0.0220(8) 0.0322(10) 0.0344(9) 0.0040(7) 0.0098(7) 0.0007(7)
N3 0.0233(8) 0.0323(9) 0.0342(9) 0.0026(7) 0.0096(7) -0.0008(7)
N4 0.0251(8) 0.0369(10) 0.0346(9) -0.0008(8) 0.0102(7) -0.0065(7)
C9 0.0223(9) 0.0311(10) 0.0258(9) -0.0024(8) 0.0082(7) -0.0032(8)
C10 0.0327(10) 0.0263(10) 0.0272(9) -0.0018(8) 0.0113(8) -0.0023(8)
C8 0.0230(10) 0.0423(12) 0.0311(10) 0.0021(9) 0.0074(8) 0.0001(9)
C16 0.0178(9) 0.0342(11) 0.0362(10) 0.0051(9) 0.0104(7) 0.0011(8)
C15 0.0295(10) 0.0291(10) 0.0357(10) 0.0014(9) 0.0108(8) -0.0014(9)
C21 0.0264(10) 0.0363(11) 0.0371(11) 0.0014(10) 0.0129(8) 0.0025(9)
C11 0.0345(11) 0.0339(12) 0.0317(10) 0.0012(9) 0.0092(8) -0.0018(9)
C20 0.0312(10) 0.0468(14) 0.0373(11) 0.0110(10) 0.0143(9) 0.0052(10)
C17 0.0263(9) 0.0356(11) 0.0359(10) 0.0023(9) 0.0081(8) -0.0030(9)
C19 0.0252(10) 0.0358(12) 0.0504(14) 0.0125(10) 0.0155(10) 0.0036(9)
C14 0.0339(11) 0.0357(12) 0.0424(12) -0.0017(10) 0.0146(9) -0.0061(9)
C12 0.0463(13) 0.0337(12) 0.0334(11) 0.0052(9) 0.0092(9) -0.0023(9)
C13 0.0454(13) 0.0381(13) 0.0365(11) -0.0005(10) 0.0177(10) -0.0117(10)
C6 0.0270(10) 0.0456(13) 0.0415(12) -0.0058(10) 0.0163(9) -0.0059(9)
C18 0.0257(10) 0.0317(11) 0.0493(13) 0.0020(10) 0.0098(9) 0.0001(9)
C4 0.0307(10) 0.0443(13) 0.0405(12) 0.0053(10) 0.0128(9) -0.0086(10)
C7 0.0200(9) 0.0441(12) 0.0339(10) -0.0004(10) 0.0073(8) -0.0033(9)
C5 0.0389(13) 0.0557(15) 0.0340(11) -0.0006(11) 0.0140(10) -0.0128(12)
C3 0.0275(10) 0.0498(14) 0.0477(14) -0.0125(12) 0.0129(10) -0.0109(10)
C1 0.0430(14) 0.0710(19) 0.0376(12) -0.0167(14) 0.0112(11) -0.0130(14)
C2 0.0462(16) 0.0469(16) 0.076(2) -0.0166(15) 0.0259(15) -0.0140(13)

loop_
_atom_type_symbol
_atom_type_description
_atom_type_scat_dispersion_real
_atom_type_scat_dispersion_imag
_atom_type_scat_source
C C 0.0030 0.0010 'International Tables Vol C Tables 4.2.6.8 and 6.1.1.4'
H H 0.0000 0.0000 'International Tables Vol C Tables 4.2.6.8 and 6.1.1.4'
N N 0.0060 0.0030 'International Tables Vol C Tables 4.2.6.8 and 6.1.1.4'
O O 0.0110 0.0060 'International Tables Vol C Tables 4.2.6.8 and 6.1.1.4'

loop_
_geom_angle_atom_site_label_1
_geom_angle_atom_site_label_2
_geom_angle_atom_site_label_3
_geom_angle
_geom_angle_site_symmetry_1
_geom_angle_site_symmetry_3
_geom_angle_publ_flag
C8 N1 C9 129.7(2) . . ?
C9 N2 C10 128.78(18) . . ?
C9 N3 C16 117.92(18) . . ?
C3 N4 C4 113.12(18) . . ?
C3 N4 C7 113.77(19) . . ?
C4 N4 C7 106.36(19) . . ?
N3 C9 N2 124.45(19) . . ?
N3 C9 N1 121.9(2) . . ?
N2 C9 N1 113.62(18) . . ?
C15 C10 C11 119.2(2) . . ?
C15 C10 N2 124.2(2) . . ?
C11 C10 N2 116.53(19) . . ?
O1 C8 N1 125.1(2) . . ?
O1 C8 C7 121.5(2) . . ?
N1 C8 C7 113.3(2) . . ?
C21 C16 C17 119.2(2) . . ?
C21 C16 N3 119.6(2) . . ?
C17 C16 N3 121.13(19) . . ?
C14 C15 C10 119.1(2) . . ?
C20 C21 C16 120.2(2) . . ?
C12 C11 C10 120.8(2) . . ?
C19 C20 C21 120.3(2) . . ?
C18 C17 C16 120.1(2) . . ?
C20 C19 C18 119.9(2) . . ?
C13 C14 C15 121.5(2) . . ?
C11 C12 C13 119.9(2) . . ?
C14 C13 C12 119.4(2) . . ?
C5 C6 C7 104.7(2) . . ?
C19 C18 C17 120.3(2) . . ?
N4 C4 C5 104.00(19) . . ?
N4 C7 C8 112.60(18) . . ?
N4 C7 C6 106.06(19) . . ?
C8 C7 C6 109.21(19) . . ?
C4 C5 C6 103.8(2) . . ?
N4 C3 C2 110.3(2) . . ?
N4 C3 C1 111.3(2) . . ?
C2 C3 C1 109.2(2) . . ?

loop_
_geom_bond_atom_site_label_1
_geom_bond_atom_site_label_2
_geom_bond_distance
_geom_bond_site_symmetry_2
_geom_bond_publ_flag
O1 C8 1.224(3) . ?
N1 C8 1.368(3) . ?
N1 C9 1.409(3) . ?
N2 C9 1.362(3) . ?
N2 C10 1.409(3) . ?
N3 C9 1.280(3) . ?
N3 C16 1.420(3) . ?
N4 C3 1.475(3) . ?
N4 C4 1.478(3) . ?
N4 C7 1.480(3) . ?
C10 C15 1.399(3) . ?
C10 C11 1.398(3) . ?
C8 C7 1.521(3) . ?
C16 C21 1.398(3) . ?
C16 C17 1.400(3) . ?
C15 C14 1.396(3) . ?
C21 C20 1.390(3) . ?
C11 C12 1.385(3) . ?
C20 C19 1.386(4) . ?
C17 C18 1.389(3) . ?
C19 C18 1.388(4) . ?
C14 C13 1.377(4) . ?
C12 C13 1.393(4) . ?
C6 C5 1.525(4) . ?
C6 C7 1.557(3) . ?
C4 C5 1.510(4) . ?
C3 C2 1.527(4) . ?
C3 C1 1.529(4) . ?
